data_1549210
loop_
_publ_author_name
'Fereidoonnezhad, Masood'
'Shahsavari, Hamid R.'
'Abedanzadeh, Sedigheh'
'Nezafati, Ali'
'Khazali, Ali'
'Mastrorilli, Piero'
'Babaghasabha, Mojgan'
'Webb, James'
'Faghih, Zeinab'
'Faghih, Zahra'
'Bahemmat, Samira'
'Beyzavi, M. Hassan'

_publ_section_title
;
 Synthesis, structural characterization, biological evaluation and
 molecular docking studies of new platinum(ii) complexes containing
 isocyanides
;
_journal_issue 11
_journal_name_full 'New Journal of Chemistry'
_journal_page_first 8681
_journal_paper_doi 10.1039/C7NJ04819J
_journal_volume 42
_journal_year 2018
_chemical_formula_moiety 'C30 H28 N2 Pt'
_chemical_formula_sum 'C30 H28 N2 Pt'
_chemical_formula_weight 611.4
_space_group_crystal_system triclinic
_space_group_IT_number 2
_space_group_name_Hall '-P 1'
_space_group_name_H-M_alt 'P -1'
_symmetry_space_group_name_Hall '-P 1'
_symmetry_space_group_name_H-M 'P -1'
_atom_sites_solution_hydrogens geom
_audit_creation_date 2017-09-16T12:54:50-00:00
_audit_creation_method 'WinGX routine CIF_UPDATE'
_audit_update_record
;
2017-09-16 deposited with the CCDC.
2018-04-03 downloaded from the CCDC.
;
_cell_angle_alpha 94.44(3)
_cell_angle_beta 111.73(3)
_cell_angle_gamma 106.35(3)
_cell_formula_units_Z 2
_cell_length_a 9.994(2)
_cell_length_b 10.991(2)
_cell_length_c 13.402(3)
_cell_measurement_reflns_used 12775
_cell_measurement_temperature 293(2)
_cell_measurement_theta_max 27.01
_cell_measurement_theta_min 1.67
_cell_volume 1284.7(6)
_computing_cell_refinement 'STOE X-AREA'
_computing_data_collection 'STOE X-AREA'
_computing_data_reduction 'STOE X-RED'
_computing_structure_refinement 'SHELXL-2014 (Sheldrick, 2014)'
_diffrn_ambient_temperature 293(2)
_diffrn_detector 'image plate (34 cm diameter)'
_diffrn_detector_area_resol_mean 6.67
_diffrn_measured_fraction_theta_full 0.971
_diffrn_measured_fraction_theta_max 0.971
_diffrn_measurement_device '2-circle goniometer'
_diffrn_measurement_device_type 'STOE IPDS 2T'
_diffrn_measurement_method 'rotation method'
_diffrn_radiation_monochromator 'plane graphite'
_diffrn_radiation_type MoK\a
_diffrn_radiation_wavelength 0.71073
_diffrn_reflns_av_R_equivalents 0.1178
_diffrn_reflns_Laue_measured_fraction_full 0.971
_diffrn_reflns_Laue_measured_fraction_max 0.971
_diffrn_reflns_limit_h_max 10
_diffrn_reflns_limit_h_min -11
_diffrn_reflns_limit_k_max 13
_diffrn_reflns_limit_k_min -13
_diffrn_reflns_limit_l_max 15
_diffrn_reflns_limit_l_min -15
_diffrn_reflns_number 9678
_diffrn_reflns_point_group_measured_fraction_full 0.971
_diffrn_reflns_point_group_measured_fraction_max 0.971
_diffrn_reflns_theta_full 25
_diffrn_reflns_theta_max 24.993
_diffrn_reflns_theta_min 1.671
_diffrn_source 'sealed X-ray tube, 12 x 0.4 mm long-fine focus'
_exptl_absorpt_coefficient_mu 5.48
_exptl_absorpt_correction_T_max 0.9882
_exptl_absorpt_correction_T_min 0.977
_exptl_absorpt_correction_type integration
_exptl_crystal_colour colorless
_exptl_crystal_density_diffrn 1.581
_exptl_crystal_description needle
_exptl_crystal_F_000 600
_exptl_crystal_size_max 0.5
_exptl_crystal_size_mid 0.45
_exptl_crystal_size_min 0.4
_refine_diff_density_max 2.2
_refine_diff_density_min -2.83
_refine_diff_density_rms 0.167
_refine_ls_extinction_method none
_refine_ls_goodness_of_fit_ref 1.012
_refine_ls_hydrogen_treatment constr
_refine_ls_matrix_type full
_refine_ls_number_parameters 298
_refine_ls_number_reflns 4390
_refine_ls_number_restraints 294
_refine_ls_restrained_S_all 0.988
_refine_ls_R_factor_all 0.0684
_refine_ls_R_factor_gt 0.0568
_refine_ls_shift/su_max 0
_refine_ls_shift/su_mean 0
_refine_ls_structure_factor_coef Fsqd
_refine_ls_weighting_details 'w=1/[\s^2^(Fo^2^)+(0.0669P)^2^] where P=(Fo^2^+2Fc^2^)/3'
_refine_ls_weighting_scheme calc
_refine_ls_wR_factor_gt 0.1255
_refine_ls_wR_factor_ref 0.1299
_reflns_number_gt 3627
_reflns_number_total 4390
_reflns_threshold_expression 'I > 2\s(I)'
_cod_data_source_file c7nj04819j2.cif
_cod_data_source_block sad1
_cod_depositor_comments 'Adding full bibliography for 1549210.cif.'
_cod_database_code 1549210
_shelx_estimated_absorpt_t_min 0.17
_shelx_estimated_absorpt_t_max 0.218

loop_
_symmetry_equiv_pos_as_xyz
'x, y, z'
'-x, -y, -z'

loop_
_atom_site_label
_atom_site_type_symbol
_atom_site_fract_x
_atom_site_fract_y
_atom_site_fract_z
_atom_site_U_iso_or_equiv
_atom_site_adp_type
_atom_site_occupancy
_atom_site_calc_flag
C1 C 0.0050(12) 0.5566(10) 0.1901(7) 0.064(2) Uani 1 d
C2 C -0.1658(15) 0.6554(13) 0.2492(9) 0.082(3) Uani 1 d
H2A H -0.2725 0.6136 0.1997 0.099 Uiso 1 calc
H2B H -0.1385 0.7467 0.2468 0.099 Uiso 1 calc
C3 C -0.1453(12) 0.6400(9) 0.3633(8) 0.064(2) Uani 1 d
C4 C -0.2699(17) 0.5941(15) 0.3862(12) 0.102(4) Uani 1 d
H4 H -0.3672 0.5681 0.3297 0.123 Uiso 1 calc
C5 C -0.254(2) 0.5855(18) 0.4933(14) 0.124(5) Uani 1 d
H5 H -0.3396 0.5567 0.5088 0.149 Uiso 1 calc
C6 C -0.112(2) 0.6196(15) 0.5740(12) 0.116(4) Uani 1 d
H6 H -0.1003 0.6157 0.6457 0.139 Uiso 1 calc
C7 C 0.015(2) 0.6598(14) 0.5518(10) 0.110(4) Uani 1 d
H7 H 0.1113 0.6763 0.607 0.132 Uiso 1 calc
C8 C -0.0008(16) 0.6758(12) 0.4481(9) 0.090(3) Uani 1 d
H8 H 0.0855 0.7107 0.4345 0.108 Uiso 1 calc
C9 C -0.0074(13) 0.3229(11) 0.0601(9) 0.069(2) Uani 1 d
C10 C -0.1824(13) 0.1257(12) -0.1015(10) 0.079(3) Uani 1 d
H10A H -0.252 0.1547 -0.1587 0.095 Uiso 1 calc
H10B H -0.2434 0.0572 -0.0792 0.095 Uiso 1 calc
C11 C -0.0900(13) 0.0709(10) -0.1486(8) 0.071(2) Uani 1 d
C12 C 0.0626(14) 0.0887(12) -0.0885(10) 0.080(3) Uani 1 d
H12 H 0.1128 0.1376 -0.0174 0.096 Uiso 1 calc
C13 C 0.1411(16) 0.0334(12) -0.1346(11) 0.092(3) Uani 1 d
H13 H 0.2454 0.0502 -0.0959 0.11 Uiso 1 calc
C14 C 0.068(2) -0.0440(14) -0.2343(13) 0.104(4) Uani 1 d
H14 H 0.1179 -0.0891 -0.2606 0.125 Uiso 1 calc
C15 C -0.079(2) -0.0568(16) -0.2969(14) 0.122(5) Uani 1 d
H15 H -0.1262 -0.1026 -0.3691 0.147 Uiso 1 calc
C16 C 0.3253(13) 0.6396(11) 0.2499(8) 0.0681(19) Uani 1 d
C17 C 0.3675(16) 0.6986(12) 0.3613(9) 0.087(3) Uani 1 d
H17 H 0.3123 0.6565 0.3986 0.104 Uiso 1 calc
C18 C 0.4837(19) 0.8129(15) 0.4161(12) 0.108(4) Uani 1 d
H18 H 0.5021 0.8473 0.4874 0.129 Uiso 1 calc
C19 C 0.5744(17) 0.8780(14) 0.3669(11) 0.098(3) Uani 1 d
C20 C 0.5445(14) 0.8213(12) 0.2624(10) 0.083(3) Uani 1 d
H20 H 0.6056 0.8609 0.228 0.1 Uiso 1 calc
C21 C 0.4256(13) 0.7067(10) 0.2075(8) 0.069(2) Uani 1 d
H21 H 0.4114 0.6719 0.1373 0.082 Uiso 1 calc
C22 C 0.703(2) 1.0052(19) 0.4267(16) 0.146(7) Uani 1 d
H22A H 0.7534 1.0351 0.3804 0.219 Uiso 1 calc
H22B H 0.7744 0.9928 0.4928 0.219 Uiso 1 calc
H22C H 0.6611 1.0683 0.4448 0.219 Uiso 1 calc
C23 C 0.3032(12) 0.3932(10) 0.1490(7) 0.065(2) Uani 1 d
C24 C 0.3502(13) 0.3999(12) 0.0658(8) 0.074(3) Uani 1 d
H24 H 0.3141 0.4476 0.0139 0.088 Uiso 1 calc
C25 C 0.4498(14) 0.3386(12) 0.0546(9) 0.081(3) Uani 1 d
H25 H 0.475 0.3441 -0.0054 0.098 Uiso 1 calc
C26 C 0.5115(14) 0.2705(12) 0.1301(10) 0.084(3) Uani 1 d
C27 C 0.4658(17) 0.2637(15) 0.2154(11) 0.106(4) Uani 1 d
H27 H 0.5051 0.2187 0.2686 0.127 Uiso 1 calc
C28 C 0.3646(15) 0.3210(14) 0.2243(10) 0.093(3) Uani 1 d
H28 H 0.3354 0.3117 0.2824 0.111 Uiso 1 calc
C29 C -0.1598(18) -0.0008(14) -0.2526(12) 0.107(4) Uani 1 d
H29 H -0.262 -0.0126 -0.2946 0.129 Uiso 1 calc
C30 C 0.6138(19) 0.1995(18) 0.1196(15) 0.130(6) Uani 1 d
H30A H 0.6436 0.1589 0.1813 0.195 Uiso 1 calc
H30B H 0.7033 0.2591 0.1174 0.195 Uiso 1 calc
H30C H 0.5607 0.1345 0.0532 0.195 Uiso 1 calc
N1 N -0.0730(10) 0.5999(8) 0.2127(6) 0.067(2) Uani 1 d
N2 N -0.0930(10) 0.2299(9) -0.0110(7) 0.0702(19) Uani 1 d
Pt1 Pt 0.14897(4) 0.47691(3) 0.16232(3) 0.05794(16) Uani 1 d

loop_
_atom_site_aniso_label
_atom_site_aniso_U_11
_atom_site_aniso_U_22
_atom_site_aniso_U_33
_atom_site_aniso_U_23
_atom_site_aniso_U_13
_atom_site_aniso_U_12
C1 0.068(5) 0.076(6) 0.059(5) 0.018(4) 0.026(4) 0.038(5)
C2 0.100(8) 0.107(8) 0.076(5) 0.028(5) 0.047(5) 0.068(7)
C3 0.079(6) 0.067(5) 0.071(4) 0.016(4) 0.041(4) 0.046(5)
C4 0.097(7) 0.142(10) 0.119(7) 0.072(8) 0.064(6) 0.077(8)
C5 0.149(10) 0.163(12) 0.143(10) 0.095(10) 0.107(8) 0.093(10)
C6 0.185(12) 0.121(10) 0.097(7) 0.055(7) 0.082(7) 0.091(10)
C7 0.133(10) 0.110(9) 0.069(5) 0.004(6) 0.023(6) 0.041(9)
C8 0.092(7) 0.095(7) 0.072(5) 0.000(5) 0.031(5) 0.023(6)
C9 0.075(5) 0.087(5) 0.078(5) 0.036(4) 0.048(4) 0.048(4)
C10 0.068(6) 0.085(6) 0.088(6) 0.020(4) 0.028(5) 0.037(5)
C11 0.079(6) 0.071(5) 0.072(5) 0.026(4) 0.031(4) 0.038(5)
C12 0.083(6) 0.090(7) 0.087(6) 0.025(5) 0.044(5) 0.043(6)
C13 0.093(8) 0.090(7) 0.116(8) 0.024(6) 0.055(6) 0.047(7)
C14 0.129(9) 0.097(8) 0.124(8) 0.027(6) 0.075(7) 0.062(8)
C15 0.135(10) 0.116(10) 0.108(9) -0.016(8) 0.044(7) 0.051(10)
C16 0.086(5) 0.094(5) 0.069(5) 0.035(4) 0.059(4) 0.052(4)
C17 0.099(8) 0.099(7) 0.068(5) 0.010(5) 0.047(5) 0.026(5)
C18 0.114(10) 0.110(9) 0.090(7) 0.002(6) 0.052(7) 0.018(6)
C19 0.089(8) 0.102(8) 0.097(7) 0.007(5) 0.043(6) 0.022(6)
C20 0.082(7) 0.096(6) 0.093(6) 0.025(5) 0.050(5) 0.041(5)
C21 0.084(6) 0.084(5) 0.067(5) 0.031(4) 0.049(4) 0.041(4)
C22 0.122(14) 0.142(13) 0.129(12) -0.015(9) 0.058(11) -0.019(9)
C23 0.072(5) 0.080(6) 0.060(5) 0.020(4) 0.033(4) 0.041(5)
C24 0.074(6) 0.107(7) 0.064(5) 0.029(5) 0.038(5) 0.049(6)
C25 0.081(7) 0.112(8) 0.076(6) 0.021(5) 0.045(5) 0.050(6)
C26 0.077(7) 0.100(7) 0.099(7) 0.024(6) 0.044(6) 0.053(6)
C27 0.125(10) 0.145(10) 0.109(8) 0.065(8) 0.065(7) 0.101(9)
C28 0.116(9) 0.135(9) 0.089(7) 0.059(6) 0.067(6) 0.090(8)
C29 0.099(8) 0.110(9) 0.104(7) -0.008(7) 0.033(6) 0.042(8)
C30 0.118(12) 0.169(15) 0.149(13) 0.028(11) 0.066(10) 0.100(12)
N1 0.072(5) 0.085(5) 0.066(4) 0.023(4) 0.034(4) 0.049(4)
N2 0.064(5) 0.088(5) 0.074(5) 0.022(3) 0.035(4) 0.037(4)
Pt1 0.0640(2) 0.0775(3) 0.0572(2) 0.02453(15) 0.03579(16) 0.04229(19)

loop_
_atom_type_symbol
_atom_type_description
_atom_type_scat_dispersion_real
_atom_type_scat_dispersion_imag
_atom_type_scat_source
C C 0.003 0.002 'International Tables Vol C Tables 4.2.6.8 and 6.1.1.4'
H H 0 0 'International Tables Vol C Tables 4.2.6.8 and 6.1.1.4'
N N 0.006 0.003 'International Tables Vol C Tables 4.2.6.8 and 6.1.1.4'
Pt Pt -1.703 8.391 'International Tables Vol C Tables 4.2.6.8 and 6.1.1.4'

loop_
_exptl_crystal_face_index_h
_exptl_crystal_face_index_k
_exptl_crystal_face_index_l
_exptl_crystal_face_perp_dist
-6 -1 -3 0.203
5 2 2 0.284
-3 4 -3 0.158
1 6 -2 0.221
0 -1 -2 0.259
-5 -1 0 0.199
-1 4 9 0.252
-9 -1 3 0.19
-2 -1 -1 0.255
4 3 5 0.296
-1 -3 1 0.174
5 -3 4 0.254

loop_
_geom_angle_atom_site_label_1
_geom_angle_atom_site_label_2
_geom_angle_atom_site_label_3
_geom_angle
N1 C1 Pt1 175.4(8)
N1 C2 C3 111.7(8)
N1 C2 H2A 109.3
C3 C2 H2A 109.3
N1 C2 H2B 109.3
C3 C2 H2B 109.3
H2A C2 H2B 107.9
C4 C3 C8 118.8(11)
C4 C3 C2 119.9(11)
C8 C3 C2 121.2(11)
C3 C4 C5 121.1(14)
C3 C4 H4 119.5
C5 C4 H4 119.5
C6 C5 C4 118.9(16)
C6 C5 H5 120.6
C4 C5 H5 120.6
C5 C6 C7 121.0(14)
C5 C6 H6 119.5
C7 C6 H6 119.5
C6 C7 C8 119.9(15)
C6 C7 H7 120
C8 C7 H7 120
C7 C8 C3 120.1(14)
C7 C8 H8 120
C3 C8 H8 120
N2 C9 Pt1 171.5(9)
N2 C10 C11 114.0(10)
N2 C10 H10A 108.8
C11 C10 H10A 108.8
N2 C10 H10B 108.8
C11 C10 H10B 108.8
H10A C10 H10B 107.6
C29 C11 C12 118.5(11)
C29 C11 C10 119.2(11)
C12 C11 C10 122.3(9)
C11 C12 C13 120.0(11)
C11 C12 H12 120
C13 C12 H12 120
C14 C13 C12 120.5(13)
C14 C13 H13 119.8
C12 C13 H13 119.8
C13 C14 C15 120.3(13)
C13 C14 H14 119.9
C15 C14 H14 119.9
C14 C15 C29 119.7(14)
C14 C15 H15 120.1
C29 C15 H15 120.1
C21 C16 C17 111.7(11)
C21 C16 Pt1 122.2(7)
C17 C16 Pt1 126.0(8)
C18 C17 C16 124.2(12)
C18 C17 H17 117.9
C16 C17 H17 117.9
C17 C18 C19 120.9(13)
C17 C18 H18 119.6
C19 C18 H18 119.6
C20 C19 C18 117.1(13)
C20 C19 C22 121.6(14)
C18 C19 C22 121.3(14)
C19 C20 C21 121.4(12)
C19 C20 H20 119.3
C21 C20 H20 119.3
C20 C21 C16 124.5(10)
C20 C21 H21 117.8
C16 C21 H21 117.8
C19 C22 H22A 109.5
C19 C22 H22B 109.5
H22A C22 H22B 109.5
C19 C22 H22C 109.5
H22A C22 H22C 109.5
H22B C22 H22C 109.5
C24 C23 C28 114.8(9)
C24 C23 Pt1 123.3(7)
C28 C23 Pt1 121.9(7)
C23 C24 C25 123.1(10)
C23 C24 H24 118.5
C25 C24 H24 118.5
C26 C25 C24 121.6(10)
C26 C25 H25 119.2
C24 C25 H25 119.2
C25 C26 C27 116.0(9)
C25 C26 C30 123.5(13)
C27 C26 C30 120.4(12)
C28 C27 C26 122.2(10)
C28 C27 H27 118.9
C26 C27 H27 118.9
C27 C28 C23 122.4(11)
C27 C28 H28 118.8
C23 C28 H28 118.8
C11 C29 C15 120.6(14)
C11 C29 H29 119.7
C15 C29 H29 119.7
C26 C30 H30A 109.5
C26 C30 H30B 109.5
H30A C30 H30B 109.5
C26 C30 H30C 109.5
H30A C30 H30C 109.5
H30B C30 H30C 109.5
C1 N1 C2 176.1(9)
C9 N2 C10 173.0(11)
C9 Pt1 C1 96.2(4)
C9 Pt1 C16 170.7(4)
C1 Pt1 C16 89.9(4)
C9 Pt1 C23 86.0(4)
C1 Pt1 C23 174.6(3)
C16 Pt1 C23 88.6(4)

loop_
_geom_bond_atom_site_label_1
_geom_bond_atom_site_label_2
_geom_bond_distance
C1 N1 1.135(12)
C1 Pt1 2.008(9)
C2 N1 1.441(12)
C2 C3 1.496(14)
C2 H2A 0.97
C2 H2B 0.97
C3 C4 1.361(17)
C3 C8 1.388(16)
C4 C5 1.40(2)
C4 H4 0.93
C5 C6 1.35(2)
C5 H5 0.93
C6 C7 1.37(2)
C6 H6 0.93
C7 C8 1.372(19)
C7 H7 0.93
C8 H8 0.93
C9 N2 1.199(14)
C9 Pt1 1.936(13)
C10 N2 1.410(15)
C10 C11 1.516(15)
C10 H10A 0.97
C10 H10B 0.97
C11 C29 1.360(16)
C11 C12 1.382(15)
C12 C13 1.392(16)
C12 H12 0.93
C13 C14 1.34(2)
C13 H13 0.93
C14 C15 1.35(2)
C14 H14 0.93
C15 C29 1.40(2)
C15 H15 0.93
C16 C21 1.394(14)
C16 C17 1.434(15)
C16 Pt1 2.012(12)
C17 C18 1.368(19)
C17 H17 0.93
C18 C19 1.39(2)
C18 H18 0.93
C19 C20 1.374(17)
C19 C22 1.52(2)
C20 C21 1.381(17)
C20 H20 0.93
C21 H21 0.93
C22 H22A 0.96
C22 H22B 0.96
C22 H22C 0.96
C23 C24 1.360(14)
C23 C28 1.402(13)
C23 Pt1 2.057(9)
C24 C25 1.392(14)
C24 H24 0.93
C25 C26 1.371(16)
C25 H25 0.93
C26 C27 1.379(18)
C26 C30 1.488(15)
C27 C28 1.367(15)
C27 H27 0.93
C28 H28 0.93
C29 H29 0.93
C30 H30A 0.96
C30 H30B 0.96
C30 H30C 0.96

loop_
_geom_torsion_atom_site_label_1
_geom_torsion_atom_site_label_2
_geom_torsion_atom_site_label_3
_geom_torsion_atom_site_label_4
_geom_torsion
N1 C2 C3 C4 -131.8(12)
N1 C2 C3 C8 50.4(15)
C8 C3 C4 C5 1.3(19)
C2 C3 C4 C5 -176.5(12)
C3 C4 C5 C6 -2(2)
C4 C5 C6 C7 -1(3)
C5 C6 C7 C8 5(2)
C6 C7 C8 C3 -6(2)
C4 C3 C8 C7 2.7(18)
C2 C3 C8 C7 -179.5(11)
N2 C10 C11 C29 -160.4(12)
N2 C10 C11 C12 21.1(16)
C29 C11 C12 C13 -0.3(18)
C10 C11 C12 C13 178.3(11)
C11 C12 C13 C14 -4.2(19)
C12 C13 C14 C15 8(2)
C13 C14 C15 C29 -7(3)
C21 C16 C17 C18 5.3(18)
Pt1 C16 C17 C18 -176.6(11)
C16 C17 C18 C19 -3(2)
C17 C18 C19 C20 -1(2)
C17 C18 C19 C22 179.5(16)
C18 C19 C20 C21 2(2)
C22 C19 C20 C21 -178.7(14)
C19 C20 C21 C16 0.9(17)
C17 C16 C21 C20 -4.5(14)
Pt1 C16 C21 C20 177.3(8)
C28 C23 C24 C25 0.8(19)
Pt1 C23 C24 C25 -177.3(10)
C23 C24 C25 C26 -2(2)
C24 C25 C26 C27 2(2)
C24 C25 C26 C30 177.7(15)
C25 C26 C27 C28 0(2)
C30 C26 C27 C28 -175.9(16)
C26 C27 C28 C23 -2(3)
C24 C23 C28 C27 1(2)
Pt1 C23 C28 C27 179.2(12)
C12 C11 C29 C15 1(2)
C10 C11 C29 C15 -177.6(15)
C14 C15 C29 C11 3(3)
